data_2011793
loop_
_publ_author_name
'Yang, Shoufeng'
'Zavalij, Peter Y.'
'Whittingham, M. Stanley'

_publ_section_title
;
 Li~2~Sn(OH)~6~
;
_journal_issue 3
_journal_name_full 'Acta Crystallographica Section C'
_journal_page_first 228
_journal_page_last 229
_journal_paper_doi 10.1107/S0108270100018710
_journal_volume 57
_journal_year 2001
_chemical_formula_iupac 'Li2 Sn (O H)6'
_chemical_formula_structural 'Li2 Sn (O H)6'
_chemical_formula_sum 'H6 Li2 O6 Sn'
_chemical_formula_weight 234.62
_chemical_name_common 'Lithium tin hydroxide'
_chemical_name_systematic
;
Dilithium tin(VI) hexahydroxide
;
_space_group_IT_number 14
_symmetry_cell_setting monoclinic
_symmetry_space_group_name_Hall '-P 2yn'
_symmetry_space_group_name_H-M 'P 1 21/n 1'
_cell_angle_alpha 90
_cell_angle_beta 96.596(2)
_cell_angle_gamma 90
_cell_formula_units_Z 2
_cell_length_a 5.1640(6)
_cell_length_b 5.4013(7)
_cell_length_c 9.2982(11)
_cell_measurement_reflns_used 929
_cell_measurement_temperature 293(2)
_cell_measurement_theta_max 57
_cell_measurement_theta_min 8
_cell_volume 257.63(5)
_computing_cell_refinement 'SAINT (Bruker, 1999)'
_computing_data_collection 'SMART (Bruker, 1999)'
_computing_data_reduction SAINT
_computing_molecular_graphics 'ORTEP3 for Windows (Farrugia, 1997) and ATOMS (Dowty, 1999)'
_computing_publication_material SHELXL97
_computing_structure_refinement 'SHELXL97 (Sheldrick, 1997)'
_computing_structure_solution 'SHELXS97 (Sheldrick, 1990)'
_diffrn_ambient_temperature 293(2)
_diffrn_measured_fraction_theta_full .93
_diffrn_measured_fraction_theta_max .93
_diffrn_measurement_device_type 'Bruker SMART Apex CCD'
_diffrn_measurement_method '\w scans'
_diffrn_radiation_monochromator graphite
_diffrn_radiation_source 'fine-focus sealed tube'
_diffrn_radiation_type MoK\a
_diffrn_radiation_wavelength .71073
_diffrn_reflns_av_R_equivalents .033
_diffrn_reflns_av_sigmaI/netI .029
_diffrn_reflns_limit_h_max 6
_diffrn_reflns_limit_h_min -6
_diffrn_reflns_limit_k_max 7
_diffrn_reflns_limit_k_min -5
_diffrn_reflns_limit_l_max 12
_diffrn_reflns_limit_l_min -11
_diffrn_reflns_number 1511
_diffrn_reflns_theta_full 28.79
_diffrn_reflns_theta_max 28.79
_diffrn_reflns_theta_min 4.32
_diffrn_standards_decay_% .001
_exptl_absorpt_coefficient_mu 4.90
_exptl_absorpt_correction_T_max .75
_exptl_absorpt_correction_T_min .65
_exptl_absorpt_correction_type \y-scan
_exptl_absorpt_process_details '(SADABS; Sheldrick, 1996)'
_exptl_crystal_colour colorless
_exptl_crystal_density_diffrn 3.024
_exptl_crystal_density_method 'not measured'
_exptl_crystal_description irregular
_exptl_crystal_F_000 220
_exptl_crystal_size_max .12
_exptl_crystal_size_mid .08
_exptl_crystal_size_min .06
_refine_diff_density_max .85
_refine_diff_density_min -.50
_refine_ls_extinction_coef .0132(18)
_refine_ls_extinction_method 'SHELXL97 (Sheldrick, 1997)'
_refine_ls_goodness_of_fit_ref 1.058
_refine_ls_hydrogen_treatment refall
_refine_ls_matrix_type full
_refine_ls_number_parameters 56
_refine_ls_number_reflns 617
_refine_ls_number_restraints 0
_refine_ls_restrained_S_all 1.058
_refine_ls_R_factor_all .019
_refine_ls_R_factor_gt .017
_refine_ls_shift/su_max <0.001
_refine_ls_shift/su_mean .000
_refine_ls_structure_factor_coef Fsqd
_refine_ls_weighting_details 'calc w = 1/[\s^2^(Fo^2^)+(0.0167P)^2^] where P=(Fo^2^+2Fc^2^)/3'
_refine_ls_weighting_scheme calc
_refine_ls_wR_factor_ref .041
_reflns_number_gt 547
_reflns_number_total 617
_reflns_threshold_expression I>2\s(I)
_cod_data_source_file br1309.cif
_cod_data_source_block I
_cod_original_sg_symbol_H-M 'P 21/n'
_cod_database_code 2011793
_cod_database_fobs_code 2011793

loop_
_symmetry_equiv_pos_as_xyz
'x, y, z'
'-x+1/2, y+1/2, -z+1/2'
'-x, -y, -z'
'x-1/2, -y-1/2, z-1/2'

loop_
_atom_site_label
_atom_site_fract_x
_atom_site_fract_y
_atom_site_fract_z
_atom_site_U_iso_or_equiv
_atom_site_adp_type
_atom_site_calc_flag
_atom_site_refinement_flags
_atom_site_occupancy
_atom_site_disorder_assembly
_atom_site_disorder_group
_atom_site_type_symbol
Sn 0 0.5 0.5 .00939(13) Uani d S 1 . . Sn
O1 .2180(4) 0.6013(4) 0.3381(2) .0141(4) Uani d . 1 . . O
O2 .2822(4) 0.2304(4) 0.5395(2) .0152(4) Uani d . 1 . . O
O3 .2221(4) 0.7324(3) 0.6360(2) .0146(4) Uani d . 1 . . O
Li .0964(9) 0.7626(9) 0.1589(5) .0192(10) Uani d . 1 . . Li
H1 .318(7) 0.659(7) 0.367(4) .024(11) Uiso d . 1 . . H
H2 .246(6) 0.122(6) 0.547(4) .011(10) Uiso d . 1 . . H
H3 .183(6) 0.747(6) 0.707(4) .026(10) Uiso d . 1 . . H

loop_
_atom_site_aniso_label
_atom_site_aniso_U_11
_atom_site_aniso_U_22
_atom_site_aniso_U_33
_atom_site_aniso_U_12
_atom_site_aniso_U_13
_atom_site_aniso_U_23
Sn .00971(17) .00941(17) .00917(17) .00009(8) .00158(9) .00036(8)
O1 .0136(10) .0166(11) .0124(9) -.0030(9) .0024(8) .0012(8)
O2 .0162(10) .0087(10) .0208(11) .0009(8) .0023(8) .0023(9)
O3 .0164(10) .0165(10) .0114(10) -.0036(7) .0035(7) -.0036(8)
Li .014(2) .023(2) .021(2) -.0016(19) .0027(18) .002(2)

loop_
_atom_type_symbol
_atom_type_description
_atom_type_scat_dispersion_real
_atom_type_scat_dispersion_imag
_atom_type_scat_source
Li Li -.0003 .0001 'International Tables Vol C Tables 4.2.6.8 and 6.1.1.4'
H H .0000 .0000 'International Tables Vol C Tables 4.2.6.8 and 6.1.1.4'
O O .0106 .0060 'International Tables Vol C Tables 4.2.6.8 and 6.1.1.4'
Sn Sn -.6537 1.4246 'International Tables Vol C Tables 4.2.6.8 and 6.1.1.4'

loop_
_geom_angle_atom_site_label_1
_geom_angle_atom_site_label_2
_geom_angle_atom_site_label_3
_geom_angle_site_symmetry_1
_geom_angle_site_symmetry_3
_geom_angle
O3 Sn O3 3_566 . 180.0
O3 Sn O1 3_566 . 91.49(8)
O3 Sn O1 . . 88.51(8)
O3 Sn O1 3_566 3_566 88.51(8)
O3 Sn O1 . 3_566 91.49(8)
O1 Sn O1 . 3_566 180.0000(10)
O3 Sn O2 3_566 . 90.65(8)
O3 Sn O2 . . 89.35(8)
O1 Sn O2 . . 83.30(8)
O1 Sn O2 3_566 . 96.70(8)
O3 Sn O2 3_566 3_566 89.35(8)
O3 Sn O2 . 3_566 90.65(8)
O1 Sn O2 . 3_566 96.70(8)
O1 Sn O2 3_566 3_566 83.30(8)
O2 Sn O2 . 3_566 180.0000(10)
Li O1 Sn . . 127.19(17)
Li O1 Li . 2_545 121.24(17)
Sn O1 Li . 2_545 92.68(15)
Li O2 Sn 2_545 . 93.63(16)
Li O3 Sn 4_676 . 124.39(18)
O1 Li O3 . 4_575 109.1(2)
O1 Li O2 . 2 130.3(3)
O3 Li O2 4_575 2 108.3(2)
O1 Li O1 . 2 106.6(2)
O3 Li O1 4_575 2 116.7(3)
O2 Li O1 2 2 84.05(19)

loop_
_geom_bond_atom_site_label_1
_geom_bond_atom_site_label_2
_geom_bond_site_symmetry_2
_geom_bond_distance
_geom_bond_publ_flag
Sn O3 . 2.0388(19) yes
Sn O3 3_566 2.0388(19) n
Sn O1 . 2.055(2) yes
Sn O1 3_566 2.055(2) n
Sn O2 . 2.063(2) yes
Sn O2 3_566 2.063(2) n
O1 Li . 1.920(5) ?
O1 Li 2_545 2.064(5) ?
O2 Li 2_545 2.023(5) ?
O3 Li 4_676 1.921(5) ?
Li O1 . 1.920(5) yes
Li O3 4_575 1.921(5) yes
Li O2 2 2.023(5) yes
Li O1 2 2.064(5) yes

loop_
_geom_hbond_atom_site_label_D
_geom_hbond_atom_site_label_H
_geom_hbond_atom_site_label_A
_geom_hbond_site_symmetry_A
_geom_hbond_distance_DH
_geom_hbond_distance_HA
_geom_hbond_distance_DA
_geom_hbond_angle_DHA
O1 H1 O2 3_666 .64(4) 2.23(4) 2.847(3) 165(4)
O2 H2 O3 1_545 .62(3) 2.27(3) 2.864(3) 161(4)
O3 H3 O2 2_556 .72(4) 2.34(4) 3.020(3) 158(3)
